data_2218000
loop_
_publ_author_name
'Wang, Yuan-Zhi'
'Wang, Ming-Dong'
'Diao, Yun-Peng'
'Cai, Qian'

_publ_section_title
;
 <i>N</i>'-(4-Methoxybenzylidene)-4-nitrobenzohydrazide methanol
 solvate
;
_journal_coeditor_code RZ2199
_journal_issue 4
_journal_name_full 'Acta Crystallographica Section E'
_journal_page_first o668
_journal_paper_doi 10.1107/S1600536808005813
_journal_volume 64
_journal_year 2008
_chemical_formula_iupac 'C15 H13 N3 O4, C H4 O'
_chemical_formula_moiety 'C15 H13 N3 O4, C H4 O'
_chemical_formula_sum 'C16 H17 N3 O5'
_chemical_formula_weight 331.33
_chemical_name_systematic
;
N'-(4-Methoxybenzylidene)-4-nitrobenzohydrazide methanol solvate
;
_space_group_IT_number 14
_symmetry_cell_setting monoclinic
_symmetry_space_group_name_Hall '-P 2yn'
_symmetry_space_group_name_H-M 'P 1 21/n 1'
_atom_sites_solution_hydrogens geom
_atom_sites_solution_primary direct
_atom_sites_solution_secondary difmap
_audit_creation_method SHELXL-97
_cell_angle_alpha 90.00
_cell_angle_beta 113.17(3)
_cell_angle_gamma 90.00
_cell_formula_units_Z 4
_cell_length_a 14.719(3)
_cell_length_b 6.631(2)
_cell_length_c 18.002(3)
_cell_measurement_reflns_used 670
_cell_measurement_temperature 298(2)
_cell_measurement_theta_max 24.5
_cell_measurement_theta_min 2.4
_cell_volume 1615.3(7)
_computing_cell_refinement 'SAINT (Bruker, 2000)'
_computing_data_collection 'SMART (Bruker, 2000)'
_computing_data_reduction 'SAINT (Bruker, 2000)'
_computing_molecular_graphics 'SHELXTL (Sheldrick, 2008)'
_computing_publication_material 'SHELXTL (Sheldrick, 2008)'
_computing_structure_refinement 'SHELXTL (Sheldrick, 2008)'
_computing_structure_solution 'SHELXTL (Sheldrick, 2008)'
_diffrn_ambient_temperature 298(2)
_diffrn_measured_fraction_theta_full 0.998
_diffrn_measured_fraction_theta_max 0.998
_diffrn_measurement_device_type 'Bruker SMART CCD area-detector'
_diffrn_measurement_method \w
_diffrn_radiation_monochromator graphite
_diffrn_radiation_source 'fine-focus sealed tube'
_diffrn_radiation_type MoK\a
_diffrn_radiation_wavelength 0.71073
_diffrn_reflns_av_R_equivalents 0.0648
_diffrn_reflns_av_sigmaI/netI 0.0822
_diffrn_reflns_limit_h_max 18
_diffrn_reflns_limit_h_min -18
_diffrn_reflns_limit_k_max 7
_diffrn_reflns_limit_k_min -8
_diffrn_reflns_limit_l_max 22
_diffrn_reflns_limit_l_min -17
_diffrn_reflns_number 9171
_diffrn_reflns_theta_full 26.50
_diffrn_reflns_theta_max 26.50
_diffrn_reflns_theta_min 1.52
_diffrn_standards_number 0
_exptl_absorpt_coefficient_mu 0.103
_exptl_absorpt_correction_T_max 0.9767
_exptl_absorpt_correction_T_min 0.9727
_exptl_absorpt_correction_type multi-scan
_exptl_absorpt_process_details '(SADABS; Bruker, 2000)'
_exptl_crystal_colour yellow
_exptl_crystal_density_diffrn 1.362
_exptl_crystal_density_method 'not measured'
_exptl_crystal_description block
_exptl_crystal_F_000 696
_exptl_crystal_size_max 0.27
_exptl_crystal_size_mid 0.23
_exptl_crystal_size_min 0.23
_refine_diff_density_max 0.172
_refine_diff_density_min -0.174
_refine_ls_extinction_coef 0.0051(12)
_refine_ls_extinction_expression Fc^*^=kFc[1+0.001xFc^2^\l^3^/sin(2\q)]^-1/4^
_refine_ls_extinction_method 'SHELXTL (Sheldrick, 2008)'
_refine_ls_goodness_of_fit_ref 0.949
_refine_ls_hydrogen_treatment mixed
_refine_ls_matrix_type full
_refine_ls_number_parameters 224
_refine_ls_number_reflns 3351
_refine_ls_number_restraints 1
_refine_ls_restrained_S_all 0.949
_refine_ls_R_factor_all 0.1399
_refine_ls_R_factor_gt 0.0573
_refine_ls_shift/su_max 0.000
_refine_ls_shift/su_mean 0.000
_refine_ls_structure_factor_coef Fsqd
_refine_ls_weighting_details 'calc w=1/[\s^2^(Fo^2^)+(0.07P)^2^] where P=(Fo^2^+2Fc^2^)/3'
_refine_ls_weighting_scheme calc
_refine_ls_wR_factor_gt 0.1286
_refine_ls_wR_factor_ref 0.1717
_reflns_number_gt 1493
_reflns_number_total 3351
_reflns_threshold_expression I>2\s(I)
_cod_data_source_file rz2199.cif
_cod_data_source_block I
_cod_depositor_comments
;
The following automatic conversions were performed:
'_symmetry_cell_setting' value 'Monoclinic' changed to 'monoclinic'
according to '/home/saulius/struct/CIF-dictionaries/cif_core.dic'
dictionary named 'cif_core.dic' version 2.4.1 from 2010-06-29.

Automatic conversion script
Id: cif_fix_enum 1527 2010-12-29 10:47:43Z saulius 

The following automatic conversions were performed:

'_symmetry_cell_setting' value 'Monoclinic' changed to 'monoclinic'
according to /home/saulius/struct/CIF-dictionaries/cif_core.dic
dictionary named 'cif_core.dic' version 2.4.1 from 2010-06-29.

Automatic conversion script
Id: cif_fix_values 1715 2011-07-08 13:25:40Z adriana 
;
_cod_original_sg_symbol_H-M 'P 21/n'
_cod_database_code 2218000
_cod_database_fobs_code 2218000

loop_
_symmetry_equiv_pos_as_xyz
'x, y, z'
'-x+1/2, y+1/2, -z+1/2'
'-x, -y, -z'
'x-1/2, -y-1/2, z-1/2'

loop_
_atom_site_type_symbol
_atom_site_label
_atom_site_fract_x
_atom_site_fract_y
_atom_site_fract_z
_atom_site_U_iso_or_equiv
_atom_site_adp_type
_atom_site_calc_flag
_atom_site_refinement_flags
_atom_site_occupancy
N N1 0.3893(2) 0.1141(5) 0.43054(18) 0.0628(8) Uani d . 1
N N2 0.37993(17) 0.4842(3) 0.09474(14) 0.0480(6) Uani d D 1
N N3 0.38196(16) 0.5979(3) 0.03071(14) 0.0481(6) Uani d . 1
O O1 0.35466(19) -0.0546(4) 0.41861(15) 0.0913(9) Uani d . 1
O O2 0.4269(2) 0.1901(4) 0.49761(15) 0.0915(9) Uani d . 1
O O3 0.38954(18) 0.7649(3) 0.16870(13) 0.0712(7) Uani d . 1
O O4 0.37929(16) 0.8238(3) -0.31725(12) 0.0643(6) Uani d . 1
O O5 0.34226(17) 0.0632(3) 0.04415(13) 0.0643(6) Uani d . 1
H H5 0.3646 -0.0390 0.0708 0.096 Uiso calc R 1
C C1 0.3883(2) 0.2315(4) 0.36036(17) 0.0474(8) Uani d . 1
C C2 0.4211(2) 0.4269(5) 0.37219(18) 0.0587(8) Uani d . 1
H H2 0.4442 0.4847 0.4234 0.070 Uiso calc R 1
C C3 0.4188(2) 0.5348(5) 0.30657(18) 0.0570(8) Uani d . 1
H H3 0.4402 0.6680 0.3136 0.068 Uiso calc R 1
C C4 0.38535(19) 0.4503(4) 0.23005(16) 0.0433(7) Uani d . 1
C C5 0.3527(2) 0.2511(4) 0.22030(18) 0.0500(8) Uani d . 1
H H5A 0.3303 0.1916 0.1695 0.060 Uiso calc R 1
C C6 0.3537(2) 0.1412(4) 0.28616(18) 0.0520(8) Uani d . 1
H H6 0.3311 0.0088 0.2799 0.062 Uiso calc R 1
C C7 0.3851(2) 0.5799(4) 0.16214(17) 0.0484(7) Uani d . 1
C C8 0.3756(2) 0.4971(4) -0.03121(18) 0.0492(7) Uani d . 1
H H8 0.3686 0.3578 -0.0305 0.059 Uiso calc R 1
C C9 0.37877(19) 0.5910(4) -0.10321(16) 0.0432(7) Uani d . 1
C C10 0.3555(2) 0.4751(5) -0.17273(17) 0.0525(8) Uani d . 1
H H10 0.3393 0.3398 -0.1717 0.063 Uiso calc R 1
C C11 0.3559(2) 0.5571(4) -0.24324(18) 0.0535(8) Uani d . 1
H H11 0.3389 0.4783 -0.2895 0.064 Uiso calc R 1
C C12 0.3818(2) 0.7574(4) -0.24426(17) 0.0475(7) Uani d . 1
C C13 0.4075(2) 0.8738(4) -0.17570(17) 0.0497(8) Uani d . 1
H H13 0.4263 1.0075 -0.1762 0.060 Uiso calc R 1
C C14 0.4054(2) 0.7901(4) -0.10576(17) 0.0495(8) Uani d . 1
H H14 0.4221 0.8695 -0.0597 0.059 Uiso calc R 1
C C15 0.3969(2) 1.0303(5) -0.3251(2) 0.0705(10) Uani d . 1
H H15A 0.3480 1.1096 -0.3156 0.106 Uiso calc R 1
H H15B 0.3933 1.0560 -0.3787 0.106 Uiso calc R 1
H H15C 0.4614 1.0657 -0.2864 0.106 Uiso calc R 1
C C16 0.2426(3) 0.0315(5) -0.0070(2) 0.0854(11) Uani d . 1
H H16A 0.2053 0.0016 0.0250 0.128 Uiso calc R 1
H H16B 0.2380 -0.0796 -0.0425 0.128 Uiso calc R 1
H H16C 0.2166 0.1508 -0.0383 0.128 Uiso calc R 1
H H2A 0.377(2) 0.3496(16) 0.0892(19) 0.080 Uiso d D 1

loop_
_atom_site_aniso_label
_atom_site_aniso_U_11
_atom_site_aniso_U_22
_atom_site_aniso_U_33
_atom_site_aniso_U_12
_atom_site_aniso_U_13
_atom_site_aniso_U_23
N1 0.0707(18) 0.072(2) 0.0519(19) 0.0074(16) 0.0308(16) 0.0221(16)
N2 0.0678(16) 0.0380(13) 0.0453(15) -0.0013(12) 0.0298(13) 0.0086(12)
N3 0.0634(15) 0.0436(14) 0.0426(15) 0.0012(12) 0.0266(13) 0.0089(12)
O1 0.1079(19) 0.0897(19) 0.0742(18) -0.0230(16) 0.0335(15) 0.0321(15)
O2 0.137(2) 0.096(2) 0.0475(16) 0.0115(16) 0.0432(16) 0.0156(15)
O3 0.128(2) 0.0367(12) 0.0565(14) -0.0021(12) 0.0437(14) 0.0032(10)
O4 0.0934(16) 0.0610(14) 0.0450(13) -0.0019(12) 0.0342(12) 0.0065(11)
O5 0.0883(16) 0.0432(13) 0.0554(15) -0.0041(12) 0.0218(13) 0.0050(10)
C1 0.0540(18) 0.0532(19) 0.0393(18) 0.0052(15) 0.0230(15) 0.0101(15)
C2 0.081(2) 0.060(2) 0.0378(18) -0.0057(18) 0.0263(16) -0.0037(15)
C3 0.080(2) 0.0474(18) 0.0464(19) -0.0068(16) 0.0277(17) 0.0011(15)
C4 0.0526(17) 0.0442(17) 0.0360(17) 0.0037(14) 0.0208(14) 0.0049(13)
C5 0.0615(19) 0.0465(18) 0.0440(18) -0.0040(15) 0.0229(16) -0.0025(14)
C6 0.0664(19) 0.0466(18) 0.050(2) -0.0042(15) 0.0306(16) 0.0039(15)
C7 0.0634(19) 0.0404(18) 0.0434(18) -0.0016(15) 0.0231(16) 0.0035(15)
C8 0.0605(19) 0.0452(17) 0.0458(18) -0.0016(15) 0.0253(16) 0.0052(15)
C9 0.0489(16) 0.0420(16) 0.0404(17) -0.0004(14) 0.0194(14) 0.0058(13)
C10 0.0657(19) 0.0420(17) 0.052(2) -0.0042(14) 0.0247(16) -0.0003(15)
C11 0.072(2) 0.0487(19) 0.0405(18) -0.0036(16) 0.0231(16) -0.0042(15)
C12 0.0551(18) 0.0543(19) 0.0362(17) 0.0042(15) 0.0214(15) 0.0052(15)
C13 0.0638(19) 0.0410(17) 0.0476(18) -0.0050(14) 0.0254(16) 0.0036(14)
C14 0.0620(19) 0.0472(19) 0.0417(18) -0.0036(15) 0.0231(15) 0.0004(14)
C15 0.087(2) 0.066(2) 0.067(2) -0.0062(19) 0.040(2) 0.0200(18)
C16 0.092(3) 0.075(3) 0.087(3) -0.002(2) 0.032(2) 0.000(2)

loop_
_atom_type_symbol
_atom_type_description
_atom_type_scat_dispersion_real
_atom_type_scat_dispersion_imag
_atom_type_scat_source
C C 0.0033 0.0016 'International Tables Vol C Tables 4.2.6.8 and 6.1.1.4'
H H 0.0000 0.0000 'International Tables Vol C Tables 4.2.6.8 and 6.1.1.4'
N N 0.0061 0.0033 'International Tables Vol C Tables 4.2.6.8 and 6.1.1.4'
O O 0.0106 0.0060 'International Tables Vol C Tables 4.2.6.8 and 6.1.1.4'

loop_
_geom_angle_atom_site_label_1
_geom_angle_atom_site_label_2
_geom_angle_atom_site_label_3
_geom_angle
O1 N1 O2 123.4(3)
O1 N1 C1 118.2(3)
O2 N1 C1 118.4(3)
C7 N2 N3 118.7(2)
C7 N2 H2A 123(2)
N3 N2 H2A 118(2)
C8 N3 N2 115.1(2)
C12 O4 C15 118.0(2)
C16 O5 H5 109.5
C6 C1 C2 122.6(3)
C6 C1 N1 118.6(3)
C2 C1 N1 118.7(3)
C1 C2 C3 118.2(3)
C1 C2 H2 120.9
C3 C2 H2 120.9
C2 C3 C4 121.6(3)
C2 C3 H3 119.2
C4 C3 H3 119.2
C3 C4 C5 118.6(3)
C3 C4 C7 117.8(3)
C5 C4 C7 123.6(3)
C6 C5 C4 120.2(3)
C6 C5 H5A 119.9
C4 C5 H5A 119.9
C1 C6 C5 118.7(3)
C1 C6 H6 120.7
C5 C6 H6 120.7
O3 C7 N2 122.6(3)
O3 C7 C4 120.8(3)
N2 C7 C4 116.6(2)
N3 C8 C9 122.6(3)
N3 C8 H8 118.7
C9 C8 H8 118.7
C14 C9 C10 118.0(3)
C14 C9 C8 123.2(3)
C10 C9 C8 118.8(3)
C11 C10 C9 121.3(3)
C11 C10 H10 119.3
C9 C10 H10 119.3
C10 C11 C12 119.3(3)
C10 C11 H11 120.3
C12 C11 H11 120.3
O4 C12 C13 125.0(3)
O4 C12 C11 114.6(3)
C13 C12 C11 120.4(3)
C12 C13 C14 119.5(3)
C12 C13 H13 120.2
C14 C13 H13 120.2
C9 C14 C13 121.3(3)
C9 C14 H14 119.3
C13 C14 H14 119.3
O4 C15 H15A 109.5
O4 C15 H15B 109.5
H15A C15 H15B 109.5
O4 C15 H15C 109.5
H15A C15 H15C 109.5
H15B C15 H15C 109.5
O5 C16 H16A 109.5
O5 C16 H16B 109.5
H16A C16 H16B 109.5
O5 C16 H16C 109.5
H16A C16 H16C 109.5
H16B C16 H16C 109.5

loop_
_geom_bond_atom_site_label_1
_geom_bond_atom_site_label_2
_geom_bond_distance
N1 O1 1.213(3)
N1 O2 1.222(3)
N1 C1 1.479(4)
N2 C7 1.345(3)
N2 N3 1.388(3)
N2 H2A 0.897(10)
N3 C8 1.271(3)
O3 C7 1.232(3)
O4 C12 1.372(3)
O4 C15 1.411(3)
O5 C16 1.407(4)
O5 H5 0.8200
C1 C6 1.366(4)
C1 C2 1.370(4)
C2 C3 1.370(4)
C2 H2 0.9300
C3 C4 1.386(4)
C3 H3 0.9300
C4 C5 1.392(4)
C4 C7 1.493(4)
C5 C6 1.387(4)
C5 H5A 0.9300
C6 H6 0.9300
C8 C9 1.455(4)
C8 H8 0.9300
C9 C14 1.383(4)
C9 C10 1.392(4)
C10 C11 1.383(4)
C10 H10 0.9300
C11 C12 1.384(4)
C11 H11 0.9300
C12 C13 1.376(4)
C13 C14 1.388(4)
C13 H13 0.9300
C14 H14 0.9300
C15 H15A 0.9600
C15 H15B 0.9600
C15 H15C 0.9600
C16 H16A 0.9600
C16 H16B 0.9600
C16 H16C 0.9600

loop_
_geom_hbond_atom_site_label_D
_geom_hbond_atom_site_label_H
_geom_hbond_atom_site_label_A
_geom_hbond_site_symmetry_A
_geom_hbond_distance_DH
_geom_hbond_distance_HA
_geom_hbond_distance_DA
_geom_hbond_angle_DHA
N2 H2A O5 . 0.897(10) 2.049(13) 2.921(3) 164(3)
O5 H5 N3 1_545 0.82 2.56 3.167(3) 132.5
O5 H5 O3 1_545 0.82 2.10 2.863(3) 153.9

loop_
_cod_related_entry_id
_cod_related_entry_database
_cod_related_entry_code
1 ChemSpider 21194883
